data_4513708
loop_
_publ_author_name
'Benmansour, Samia'
'G\'omez-Claramunt, Patricia'
'Vall\'es-Garc\'ia, Cristina'
'M\'inguez Espallargas, Guillermo'
'G\'omez Garc\'ia, Carlos J.'

_publ_section_title
;
 Key Role of the Cation in the Crystallization of Chiral
 Tris(Anilato)Metalate Magnetic Anions
;
_journal_issue 1
_journal_name_full 'Crystal Growth &amp; Design'
_journal_page_first 518
_journal_paper_doi 10.1021/acs.cgd.5b01573
_journal_volume 16
_journal_year 2016
_chemical_formula_sum 'C74.33 Cl6 Fe O12 P3'
_chemical_formula_weight 1446.20
_chemical_name_systematic
;

 ?

;
_space_group_IT_number 146
_symmetry_cell_setting hexagonal
_symmetry_space_group_name_Hall 'R 3'
_symmetry_space_group_name_H-M 'R 3 :H'
_atom_sites_solution_hydrogens geom
_audit_creation_method SHELXL-2014
_cell_angle_alpha 90
_cell_angle_beta 90
_cell_angle_gamma 120
_cell_formula_units_Z 3
_cell_length_a 14.3346(3)
_cell_length_b 14.3346(3)
_cell_length_c 31.2665(13)
_cell_measurement_reflns_used 2565
_cell_measurement_temperature 120(2)
_cell_measurement_theta_max 18.6140
_cell_measurement_theta_min 3.5120
_cell_volume 5563.9(3)
_computing_cell_refinement
;
CrysAlisPro, Agilent Technologies,
Version 1.171.37.31 (release 14-01-2014 CrysAlis171 .NET)
(compiled Jan 14 2014,18:38:05)
;
_computing_data_collection
;
CrysAlisPro, Agilent Technologies,
Version 1.171.37.31 (release 14-01-2014 CrysAlis171 .NET)
(compiled Jan 14 2014,18:38:05)
;
_computing_data_reduction
;
CrysAlisPro, Agilent Technologies,
Version 1.171.37.31 (release 14-01-2014 CrysAlis171 .NET)
(compiled Jan 14 2014,18:38:05)
;
_computing_structure_refinement 'SHELXL-2014 (Sheldrick, 2014)'
_computing_structure_solution 'Bruker SHELXTL'
_diffrn_ambient_temperature 120(2)
_diffrn_measured_fraction_theta_full 0.999
_diffrn_measured_fraction_theta_max 0.999
_diffrn_measurement_device_type 'multiwire proportional'
_diffrn_measurement_method '\w scans'
_diffrn_radiation_type MoK\a
_diffrn_radiation_wavelength 0.71073
_diffrn_reflns_av_R_equivalents 0.0850
_diffrn_reflns_av_unetI/netI 0.0887
_diffrn_reflns_laue_measured_fraction_full 0.999
_diffrn_reflns_laue_measured_fraction_max 0.999
_diffrn_reflns_limit_h_max 17
_diffrn_reflns_limit_h_min -17
_diffrn_reflns_limit_k_max 16
_diffrn_reflns_limit_k_min -16
_diffrn_reflns_limit_l_max 37
_diffrn_reflns_limit_l_min -37
_diffrn_reflns_number 18396
_diffrn_reflns_point_group_measured_fraction_full 0.998
_diffrn_reflns_point_group_measured_fraction_max 0.997
_diffrn_reflns_theta_full 25.000
_diffrn_reflns_theta_max 25.037
_diffrn_reflns_theta_min 2.842
_diffrn_source 'SuperNova (Mo) X-ray Source'
_exptl_absorpt_coefficient_mu 0.541
_exptl_absorpt_correction_T_max 1.00000
_exptl_absorpt_correction_T_min 0.70626
_exptl_absorpt_correction_type multi-scan
_exptl_absorpt_process_details
;
CrysAlisPro, Agilent Technologies,
Version 1.171.37.31 (release 14-01-2014 CrysAlis171 .NET)
(compiled Jan 14 2014,18:38:05)
Empirical absorption correction using spherical harmonics,
 implemented in SCALE3 ABSPACK scaling algorithm.
;
_exptl_crystal_colour purple
_exptl_crystal_density_diffrn 1.295
_exptl_crystal_description 'hexagonal plate'
_exptl_crystal_F_000 2145
_exptl_crystal_size_max 0.110
_exptl_crystal_size_mid 0.070
_exptl_crystal_size_min 0.020
_refine_diff_density_max 2.792
_refine_diff_density_min -0.576
_refine_diff_density_rms 0.179
_refine_ls_abs_structure_details
;

 Flack x determined using 1077 quotients [(I+)-(I-)]/[(I+)+(I-)]

 (Parsons, Flack and Wagner, Acta Cryst. B69 (2013) 249-259).

;
_refine_ls_abs_structure_Flack 0.03(2)
_refine_ls_extinction_method none
_refine_ls_goodness_of_fit_ref 1.204
_refine_ls_hydrogen_treatment constr
_refine_ls_matrix_type full
_refine_ls_number_parameters 198
_refine_ls_number_reflns 4373
_refine_ls_number_restraints 7
_refine_ls_restrained_S_all 1.203
_refine_ls_R_factor_all 0.1551
_refine_ls_R_factor_gt 0.1175
_refine_ls_shift/su_max 0.000
_refine_ls_shift/su_mean 0.000
_refine_ls_structure_factor_coef Fsqd
_refine_ls_weighting_details 'w=1/[\s^2^(Fo^2^)+(0.2000P)^2^] where P=(Fo^2^+2Fc^2^)/3'
_refine_ls_weighting_scheme calc
_refine_ls_wR_factor_gt 0.3126
_refine_ls_wR_factor_ref 0.3487
_reflns_Friedel_coverage 0.998
_reflns_friedel_fraction_full 0.998
_reflns_friedel_fraction_max 0.996
_reflns_number_gt 2978
_reflns_number_total 4373
_reflns_threshold_expression 'I > 2\s(I)'
_cod_data_source_file cg5b01573_si_002.cif
_cod_data_source_block shelx
_cod_depositor_comments
;
The following automatic conversions were performed:

'_symmetry_cell_setting' value 'Hexagonal' changed to 'hexagonal'
according to
/usr/data/users/saulius/crontab/automatic-downloads/rss-feeds/ACS/lib/dictionaries/cif_core.dic
dictionary named 'cif_core.dic' version 2.4.2 from 2011-04-26.

Automatic conversion script
Id: cif_fix_values 4268 2015-11-12 08:31:59Z antanas 

 Adding full bibliography for 4513708--4513713.cif.
;
_cod_original_sg_symbol_H-M R3
_cod_database_code 4513708
_shelx_space_group_comment
;

The symmetry employed for this shelxl refinement is uniquely defined

by the following loop, which should always be used as a source of

symmetry information in preference to the above space-group names.

They are only intended as comments.

;
_shelx_estimated_absorpt_t_min 0.943
_shelx_estimated_absorpt_t_max 0.989
_shelxl_version_number 2014-3

loop_
_space_group_symop_operation_xyz
'x, y, z'
'-y, x-y, z'
'-x+y, -x, z'
'x+2/3, y+1/3, z+1/3'
'-y+2/3, x-y+1/3, z+1/3'
'-x+y+2/3, -x+1/3, z+1/3'
'x+1/3, y+2/3, z+2/3'
'-y+1/3, x-y+2/3, z+2/3'
'-x+y+1/3, -x+2/3, z+2/3'

loop_
_atom_site_label
_atom_site_type_symbol
_atom_site_fract_x
_atom_site_fract_y
_atom_site_fract_z
_atom_site_U_iso_or_equiv
_atom_site_adp_type
_atom_site_occupancy
_atom_site_site_symmetry_order
_atom_site_calc_flag
_atom_site_refinement_flags_posn
_atom_site_refinement_flags_adp
_atom_site_refinement_flags_occupancy
_atom_site_disorder_assembly
_atom_site_disorder_group
Fe1 Fe 0.0000 0.0000 0.20462(16) 0.0372(8) Uani 1 3 d S T P . .
C2 C 0.0338(10) 0.2067(11) 0.2259(5) 0.048(3) Uani 1 1 d . . . . .
C3 C -0.0337(10) 0.1725(10) 0.1836(5) 0.046(3) Uani 1 1 d . . . . .
Cl1 Cl 0.1295(9) 0.3270(9) 0.2966(3) 0.056(3) Uiso 0.49(2) 1 d . . P A 1
C1 C 0.061(3) 0.297(3) 0.2508(12) 0.042(9) Uiso 0.49(2) 1 d . . P A 1
O2 O 0.044(2) 0.129(2) 0.2441(9) 0.038(9) Uiso 0.49(2) 1 d . . P A 1
O3 O -0.0593(18) 0.0776(16) 0.1723(7) 0.019(6) Uiso 0.49(2) 1 d . . P A 1
Cl4 Cl -0.1521(7) 0.1995(6) 0.1272(3) 0.046(3) Uiso 0.49(2) 1 d . . P A 1
C4 C -0.071(2) 0.238(2) 0.1738(10) 0.032(7) Uiso 0.49(2) 1 d . . P A 1
O5 O -0.077(2) 0.3989(19) 0.1812(9) 0.064(7) Uiso 0.49(2) 1 d . . P A 1
C5 C -0.045(3) 0.339(2) 0.1926(11) 0.041(7) Uiso 0.49(2) 1 d . . P A 1
O6 O 0.0416(18) 0.4511(17) 0.2492(7) 0.051(6) Uiso 0.49(2) 1 d . . P A 1
C6 C 0.025(2) 0.369(2) 0.2332(10) 0.036(7) Uiso 0.49(2) 1 d . . P A 1
Cl1' Cl 0.1520(7) 0.3520(7) 0.2823(3) 0.044(3) Uiso 0.51(2) 1 d . . P A 2
C1' C 0.070(2) 0.310(2) 0.2361(10) 0.031(7) Uiso 0.51(2) 1 d . . P A 2
O2' O 0.061(2) 0.137(2) 0.2370(9) 0.030(8) Uiso 0.51(2) 1 d . . P A 2
O3' O -0.044(3) 0.085(3) 0.1636(11) 0.060(11) Uiso 0.51(2) 1 d . . P A 2
Cl4' Cl -0.1291(9) 0.1981(7) 0.1131(4) 0.059(3) Uiso 0.51(2) 1 d . . P A 2
C4' C -0.064(3) 0.235(3) 0.1584(13) 0.048(9) Uiso 0.51(2) 1 d . . P A 2
O5' O -0.0412(18) 0.4117(18) 0.1594(8) 0.056(6) Uiso 0.51(2) 1 d . . P A 2
C5' C -0.026(2) 0.345(2) 0.1757(11) 0.044(8) Uiso 0.51(2) 1 d . . P A 2
O6' O 0.077(2) 0.477(2) 0.2281(8) 0.065(7) Uiso 0.51(2) 1 d . . P A 2
C6' C 0.047(3) 0.384(3) 0.2159(11) 0.047(8) Uiso 0.51(2) 1 d . . P A 2
P11 P 0.0000 0.0000 0.5139(5) 0.062(5) Uiso 0.522(18) 3 d DS . P B 1
C11 C -0.0829(18) 0.051(2) 0.4958(8) 0.069(9) Uiso 0.522(18) 1 d DG . P B 1
C12 C -0.1878(19) 0.008(2) 0.5108(8) 0.091(12) Uiso 0.522(18) 1 d G . P B 1
H12 H -0.2152 -0.0491 0.5310 0.109 Uiso 0.522(18) 1 calc R U P B 1
C13 C -0.2526(17) 0.048(3) 0.4961(10) 0.088(12) Uiso 0.522(18) 1 d G . P B 1
H13 H -0.3243 0.0180 0.5063 0.106 Uiso 0.522(18) 1 calc R U P B 1
C14 C -0.212(2) 0.131(3) 0.4664(11) 0.11(3) Uiso 0.522(18) 1 d G . P B 1
H14 H -0.2568 0.1584 0.4564 0.133 Uiso 0.522(18) 1 calc R U P B 1
C15 C -0.108(2) 0.175(2) 0.4514(9) 0.093(13) Uiso 0.522(18) 1 d G . P B 1
H15 H -0.0801 0.2316 0.4312 0.112 Uiso 0.522(18) 1 calc R U P B 1
C16 C -0.0427(16) 0.135(2) 0.4661(9) 0.080(10) Uiso 0.522(18) 1 d G . P B 1
H16 H 0.0290 0.1645 0.4559 0.096 Uiso 0.522(18) 1 calc R U P B 1
P11' P 0.007(4) 0.012(5) 0.4206(5) 0.046(9) Uiso 0.159(6) 1 d D . P B 2
C11' C -0.0901(18) 0.0437(18) 0.4383(7) 0.061(9) Uiso 0.478(18) 1 d DG . P B 2
C12' C -0.167(2) -0.0166(18) 0.4690(8) 0.067(10) Uiso 0.478(18) 1 d G . P B 2
H12' H -0.1727 -0.0815 0.4794 0.080 Uiso 0.478(18) 1 calc R U P B 2
C13' C -0.236(2) 0.018(2) 0.4844(8) 0.101(16) Uiso 0.478(18) 1 d G . P B 2
H13' H -0.2881 -0.0233 0.5054 0.121 Uiso 0.478(18) 1 calc R U P B 2
C14' C -0.227(2) 0.113(3) 0.4692(9) 0.064(15) Uiso 0.478(18) 1 d G . P B 2
H14' H -0.2742 0.1365 0.4797 0.077 Uiso 0.478(18) 1 calc R U P B 2
C15' C -0.150(2) 0.173(2) 0.4384(9) 0.087(14) Uiso 0.478(18) 1 d G . P B 2
H15' H -0.1448 0.2381 0.4280 0.104 Uiso 0.478(18) 1 calc R U P B 2
C16' C -0.0819(19) 0.1387(17) 0.4230(7) 0.059(9) Uiso 0.478(18) 1 d G . P B 2
H16' H -0.0293 0.1799 0.4020 0.071 Uiso 0.478(18) 1 calc R U P B 2
P21 P -0.350(2) 0.323(2) 0.0808(4) 0.033(6) Uiso 0.174(7) 1 d D . P C 1
C21 C -0.3264(16) 0.2237(13) 0.0598(6) 0.047(7) Uiso 0.52(2) 1 d DG . P C 1
C22 C -0.3972(16) 0.1223(16) 0.0762(6) 0.065(9) Uiso 0.52(2) 1 d G . P C 1
H22 H -0.4486 0.1141 0.0973 0.078 Uiso 0.52(2) 1 calc R U P C 1
C23 C -0.3929(19) 0.0328(12) 0.0618(7) 0.065(9) Uiso 0.52(2) 1 d G . P C 1
H23 H -0.4413 -0.0366 0.0730 0.078 Uiso 0.52(2) 1 calc R U P C 1
C24 C -0.318(2) 0.0447(15) 0.0310(8) 0.051(7) Uiso 0.52(2) 1 d G . P C 1
H24 H -0.3149 -0.0165 0.0211 0.061 Uiso 0.52(2) 1 calc R U P C 1
C25 C -0.2470(16) 0.1461(19) 0.0146(7) 0.085(12) Uiso 0.52(2) 1 d G . P C 1
H25 H -0.1957 0.1543 -0.0065 0.102 Uiso 0.52(2) 1 calc R U P C 1
C26 C -0.2513(15) 0.2356(14) 0.0290(7) 0.062(9) Uiso 0.52(2) 1 d G . P C 1
H26 H -0.2029 0.3050 0.0178 0.074 Uiso 0.52(2) 1 calc R U P C 1
P21' P -0.3333 0.3333 -0.0048(5) 0.048(5) Uiso 0.48(2) 3 d DS . P C 2
C21' C -0.3401(17) 0.2162(12) 0.0159(6) 0.042(7) Uiso 0.48(2) 1 d DG . P C 2
C22' C -0.4153(16) 0.1548(17) 0.0470(7) 0.056(9) Uiso 0.48(2) 1 d G . P C 2
H22' H -0.4627 0.1773 0.0581 0.068 Uiso 0.48(2) 1 calc R U P C 2
C23' C -0.4213(17) 0.0606(16) 0.0619(7) 0.083(12) Uiso 0.48(2) 1 d G . P C 2
H23' H -0.4727 0.0187 0.0831 0.100 Uiso 0.48(2) 1 calc R U P C 2
C24' C -0.352(2) 0.0277(13) 0.0457(8) 0.047(7) Uiso 0.48(2) 1 d G . P C 2
H24' H -0.3562 -0.0367 0.0558 0.056 Uiso 0.48(2) 1 calc R U P C 2
C25' C -0.277(2) 0.0891(18) 0.0146(8) 0.059(9) Uiso 0.48(2) 1 d G . P C 2
H25' H -0.2295 0.0666 0.0035 0.071 Uiso 0.48(2) 1 calc R U P C 2
C26' C -0.2708(16) 0.1833(17) -0.0003(6) 0.063(9) Uiso 0.48(2) 1 d G . P C 2
H26' H -0.2194 0.2252 -0.0215 0.076 Uiso 0.48(2) 1 calc R U P C 2
P31 P 0.661(2) 0.317(4) 0.3212(5) 0.047(8) Uiso 0.180(6) 1 d D . P D 1
C31 C 0.5340(14) 0.2902(17) 0.3033(7) 0.056(8) Uiso 0.539(19) 1 d DG . P D 1
C32 C 0.4475(18) 0.1962(16) 0.3192(7) 0.073(9) Uiso 0.539(19) 1 d G . P D 1
H32 H 0.4591 0.1550 0.3402 0.087 Uiso 0.539(19) 1 calc R U P D 1
C33 C 0.3438(15) 0.1625(18) 0.3046(8) 0.076(11) Uiso 0.539(19) 1 d G . P D 1
H33 H 0.2846 0.0982 0.3155 0.091 Uiso 0.539(19) 1 calc R U P D 1
C34 C 0.3268(16) 0.223(2) 0.2740(9) 0.075(15) Uiso 0.539(19) 1 d G . P D 1
H34 H 0.2559 0.1996 0.2640 0.090 Uiso 0.539(19) 1 calc R U P D 1
C35 C 0.413(2) 0.317(2) 0.2580(8) 0.105(14) Uiso 0.539(19) 1 d G . P D 1
H35 H 0.4017 0.3578 0.2371 0.126 Uiso 0.539(19) 1 calc R U P D 1
C36 C 0.5170(18) 0.3504(17) 0.2727(8) 0.089(12) Uiso 0.539(19) 1 d G . P D 1
H36 H 0.5762 0.4146 0.2617 0.107 Uiso 0.539(19) 1 calc R U P D 1
P31' P 0.6599(19) 0.315(2) 0.2296(5) 0.030(6) Uiso 0.154(6) 1 d D . P D 2
C31' C 0.5311(15) 0.2822(19) 0.2470(8) 0.048(8) Uiso 0.461(19) 1 d DG . P D 2
C32' C 0.4896(19) 0.199(2) 0.2768(8) 0.063(9) Uiso 0.461(19) 1 d G . P D 2
H32' H 0.5326 0.1704 0.2868 0.076 Uiso 0.461(19) 1 calc R U P D 2
C33' C 0.385(2) 0.159(2) 0.2921(9) 0.081(12) Uiso 0.461(19) 1 d G . P D 2
H33' H 0.3570 0.1019 0.3125 0.097 Uiso 0.461(19) 1 calc R U P D 2
C34' C 0.3224(16) 0.201(3) 0.2776(10) 0.076(18) Uiso 0.461(19) 1 d G . P D 2
H34' H 0.2512 0.1729 0.2880 0.091 Uiso 0.461(19) 1 calc R U P D 2
C35' C 0.364(2) 0.284(3) 0.2477(10) 0.088(13) Uiso 0.461(19) 1 d G . P D 2
H35' H 0.3209 0.3126 0.2377 0.105 Uiso 0.461(19) 1 calc R U P D 2
C36' C 0.468(2) 0.324(2) 0.2324(8) 0.070(11) Uiso 0.461(19) 1 d G . P D 2
H36' H 0.4965 0.3812 0.2120 0.084 Uiso 0.461(19) 1 calc R U P D 2

loop_
_atom_site_aniso_label
_atom_site_aniso_U_11
_atom_site_aniso_U_22
_atom_site_aniso_U_33
_atom_site_aniso_U_23
_atom_site_aniso_U_13
_atom_site_aniso_U_12
Fe1 0.0356(10) 0.0356(10) 0.0405(14) 0.000 0.000 0.0178(5)
C2 0.027(7) 0.038(7) 0.077(10) -0.006(7) -0.004(7) 0.016(6)
C3 0.027(7) 0.038(7) 0.066(9) 0.006(7) -0.005(6) 0.012(6)

loop_
_atom_type_symbol
_atom_type_description
_atom_type_scat_dispersion_real
_atom_type_scat_dispersion_imag
_atom_type_scat_source
C C 0.0033 0.0016 'International Tables Vol C Tables 4.2.6.8 and 6.1.1.4'
H H 0.0000 0.0000 'International Tables Vol C Tables 4.2.6.8 and 6.1.1.4'
N N 0.0061 0.0033 'International Tables Vol C Tables 4.2.6.8 and 6.1.1.4'
O O 0.0106 0.0060 'International Tables Vol C Tables 4.2.6.8 and 6.1.1.4'
P P 0.1023 0.0942 'International Tables Vol C Tables 4.2.6.8 and 6.1.1.4'
Cl Cl 0.1484 0.1585 'International Tables Vol C Tables 4.2.6.8 and 6.1.1.4'
K K 0.2009 0.2494 'International Tables Vol C Tables 4.2.6.8 and 6.1.1.4'
Fe Fe 0.3463 0.8444 'International Tables Vol C Tables 4.2.6.8 and 6.1.1.4'

loop_
_geom_angle_atom_site_label_1
_geom_angle_atom_site_label_2
_geom_angle_atom_site_label_3
_geom_angle
_geom_angle_site_symmetry_1
_geom_angle_site_symmetry_3
O3 Fe1 O3 96.3(9) 2 3
O3 Fe1 O3 96.3(9) 2 .
O3 Fe1 O3 96.3(9) 3 .
O2' Fe1 O2' 96.3(11) 3 2
O2' Fe1 O2' 96.3(11) 3 .
O2' Fe1 O2' 96.3(11) 2 .
O3 Fe1 O2 97.3(10) 2 3
O3 Fe1 O2 79.9(11) 3 3
O3 Fe1 O2 166.2(10) . 3
O3 Fe1 O2 79.9(11) 2 2
O3 Fe1 O2 166.2(10) 3 2
O3 Fe1 O2 97.3(10) . 2
O2 Fe1 O2 87.4(12) 3 2
O3 Fe1 O2 166.2(10) 2 .
O3 Fe1 O2 97.3(10) 3 .
O3 Fe1 O2 79.9(11) . .
O2 Fe1 O2 87.4(12) 3 .
O2 Fe1 O2 87.4(12) 2 .
O2' Fe1 O3' 166.4(12) 3 .
O2' Fe1 O3' 97.3(11) 2 .
O2' Fe1 O3' 81.2(13) . .
O2' Fe1 O3' 97.3(11) 3 2
O2' Fe1 O3' 81.2(13) 2 2
O2' Fe1 O3' 166.4(12) . 2
O3' Fe1 O3' 85.8(14) . 2
O2' Fe1 O3' 81.2(13) 3 3
O2' Fe1 O3' 166.4(12) 2 3
O2' Fe1 O3' 97.3(12) . 3
O3' Fe1 O3' 85.8(14) . 3
O3' Fe1 O3' 85.8(14) 2 3
O2' C2 C1' 134(2) . .
O2 C2 C1 116(2) . .
O2' C2 C3 111.5(16) . .
O2 C2 C3 114.5(16) . .
C1' C2 C3 112.5(17) . .
C1 C2 C3 127.6(18) . .
O3 C3 C4 133.9(19) . .
O3' C3 C4' 114(2) . .
O3 C3 C2 111.7(15) . .
C4 C3 C2 112.1(17) . .
O3' C3 C2 116.6(17) . .
C4' C3 C2 127.6(19) . .
C2 C1 C6 114(3) . .
C2 C1 Cl1 126(2) . .
C6 C1 Cl1 120(2) . .
C2 O2 Fe1 112.7(18) . .
C3 O3 Fe1 119.1(15) . .
C3 C4 C5 129(3) . .
C3 C4 Cl4 113(2) . .
C5 C4 Cl4 117(2) . .
O5 C5 C4 126(3) . .
O5 C5 C6 118(3) . .
C4 C5 C6 116(3) . .
O6 C6 C1 125(3) . .
O6 C6 C5 114(2) . .
C1 C6 C5 121(2) . .
C2 C1' C6' 128(3) . .
C2 C1' Cl1' 113(2) . .
C6' C1' Cl1' 119(2) . .
C2 O2' Fe1 118.3(18) . .
C3 O3' Fe1 110(2) . .
C3 C4' C5' 114(3) . .
C3 C4' Cl4' 126(2) . .
C5' C4' Cl4' 120(2) . .
O5' C5' C4' 125(3) . .
O5' C5' C6' 115(3) . .
C4' C5' C6' 120(3) . .
O6' C6' C1' 126(3) . .
O6' C6' C5' 117(3) . .
C1' C6' C5' 118(3) . .
C11 P11 C11 110.4(10) . 2
C11 P11 C11 110.4(10) . 3
C11 P11 C11 110.4(10) 2 3
C12 C11 C16 120.0 . .
C12 C11 P11 120.4(16) . .
C16 C11 P11 119.6(16) . .
C13 C12 C11 120.0 . .
C13 C12 H12 120.0 . .
C11 C12 H12 120.0 . .
C12 C13 C14 120.0 . .
C12 C13 H13 120.0 . .
C14 C13 H13 120.0 . .
C13 C14 C15 120.0 . .
C13 C14 H14 120.0 . .
C15 C14 H14 120.0 . .
C14 C15 C16 120.0 . .
C14 C15 H15 120.0 . .
C16 C15 H15 120.0 . .
C15 C16 C11 120.0 . .
C15 C16 H16 120.0 . .
C11 C16 H16 120.0 . .
P11' P11' P11' 60.0(2) 3 2
P11' P11' C11' 101(10) 3 3
P11' P11' C11' 154(7) 2 3
P11' P11' C11' 127(10) 3 .
P11' P11' C11' 71(10) 2 .
C11' P11' C11' 117(3) 3 .
P11' P11' C11' 23(6) 3 2
P11' P11' C11' 47(8) 2 2
C11' P11' C11' 108.9(15) 3 2
C11' P11' C11' 106(3) . 2
C12' C11' C16' 120.0 . .
C12' C11' P11' 116.8(16) . 2
C16' C11' P11' 123.2(16) . 2
C12' C11' P11' 123(2) . .
C16' C11' P11' 117(2) . .
P11' C11' P11' 8(4) 2 .
C12' C11' P11' 117.1(18) . 3
C16' C11' P11' 122.9(18) . 3
P11' C11' P11' 3.5(15) 2 3
P11' C11' P11' 6(3) . 3
C13' C12' C11' 120.0 . .
C13' C12' H12' 120.0 . .
C11' C12' H12' 120.0 . .
C14' C13' C12' 120.0 . .
C14' C13' H13' 120.0 . .
C12' C13' H13' 120.0 . .
C15' C14' C13' 120.0 . .
C15' C14' H14' 120.0 . .
C13' C14' H14' 120.0 . .
C14' C15' C16' 120.0 . .
C14' C15' H15' 120.0 . .
C16' C15' H15' 120.0 . .
C15' C16' C11' 120.0 . .
C15' C16' H16' 120.0 . .
C11' C16' H16' 120.0 . .
P21 P21 P21 60.00(3) 3_455 2_565
P21 P21 C21 110(6) 3_455 3_455
P21 P21 C21 154(2) 2_565 3_455
P21 P21 C21 114(5) 3_455 .
P21 P21 C21 59(5) 2_565 .
C21 P21 C21 114.2(15) 3_455 .
P21 P21 C21 20.8(17) 3_455 2_565
P21 P21 C21 56(5) 2_565 2_565
C21 P21 C21 105.5(13) 3_455 2_565
C21 P21 C21 99.4(12) . 2_565
C22 C21 C26 120.0 . .
C22 C21 P21 118.9(13) . 2_565
C26 C21 P21 120.7(14) . 2_565
C22 C21 P21 112.0(14) . .
C26 C21 P21 127.9(14) . .
P21 C21 P21 11.3(17) 2_565 .
C22 C21 P21 120.9(13) . 3_455
C26 C21 P21 119.0(14) . 3_455
P21 C21 P21 4.7(8) 2_565 3_455
P21 C21 P21 10.0(14) . 3_455
C21 C22 C23 120.0 . .
C21 C22 H22 120.0 . .
C23 C22 H22 120.0 . .
C24 C23 C22 120.0 . .
C24 C23 H23 120.0 . .
C22 C23 H23 120.0 . .
C23 C24 C25 120.0 . .
C23 C24 H24 120.0 . .
C25 C24 H24 120.0 . .
C24 C25 C26 120.0 . .
C24 C25 H25 120.0 . .
C26 C25 H25 120.0 . .
C25 C26 C21 120.0 . .
C25 C26 H26 120.0 . .
C21 C26 H26 120.0 . .
C21' P21' C21' 107.3(9) 3_455 .
C21' P21' C21' 107.3(9) 3_455 2_565
C21' P21' C21' 107.2(9) . 2_565
C22' C21' C26' 120.0 . .
C22' C21' P21' 121.1(13) . .
C26' C21' P21' 118.9(13) . .
C23' C22' C21' 120.0 . .
C23' C22' H22' 120.0 . .
C21' C22' H22' 120.0 . .
C22' C23' C24' 120.0 . .
C22' C23' H23' 120.0 . .
C24' C23' H23' 120.0 . .
C25' C24' C23' 120.0 . .
C25' C24' H24' 120.0 . .
C23' C24' H24' 120.0 . .
C26' C25' C24' 120.0 . .
C26' C25' H25' 120.0 . .
C24' C25' H25' 120.0 . .
C25' C26' C21' 120.0 . .
C25' C26' H26' 120.0 . .
C21' C26' H26' 120.0 . .
P31 P31 P31 59.994(12) 2_655 3_665
P31 P31 C31 105(7) 2_655 2_655
P31 P31 C31 156(4) 3_665 2_655
P31 P31 C31 120(7) 2_655 .
P31 P31 C31 64(7) 3_665 .
C31 P31 C31 119(2) 2_655 .
P31 P31 C31 20(3) 2_655 3_665
P31 P31 C31 51(6) 3_665 3_665
C31 P31 C31 108.3(14) 2_655 3_665
C31 P31 C31 103.4(19) . 3_665
C32 C31 C36 120.0 . .
C32 C31 P31 122.7(14) . 3_665
C36 C31 P31 117.1(15) . 3_665
C32 C31 P31 115.1(19) . .
C36 C31 P31 124.6(18) . .
P31 C31 P31 11(3) 3_665 .
C32 C31 P31 123.2(15) . 2_655
C36 C31 P31 116.8(15) . 2_655
P31 C31 P31 4.2(12) 3_665 2_655
P31 C31 P31 9(2) . 2_655
C33 C32 C31 120.0 . .
C33 C32 H32 120.0 . .
C31 C32 H32 120.0 . .
C34 C33 C32 120.0 . .
C34 C33 H33 120.0 . .
C32 C33 H33 120.0 . .
C33 C34 C35 120.0 . .
C33 C34 H34 120.0 . .
C35 C34 H34 120.0 . .
C36 C35 C34 120.0 . .
C36 C35 H35 120.0 . .
C34 C35 H35 120.0 . .
C35 C36 C31 120.0 . .
C35 C36 H36 120.0 . .
C31 C36 H36 120.0 . .
P31' P31' P31' 59.993(16) 2_655 3_665
P31' P31' C31' 100(6) 2_655 2_655
P31' P31' C31' 153(4) 3_665 2_655
P31' P31' C31' 123(6) 2_655 .
P31' P31' C31' 67(6) 3_665 .
C31' P31' C31' 121.0(16) 2_655 .
P31' P31' C31' 22(4) 2_655 3_665
P31' P31' C31' 47(5) 3_665 3_665
C31' P31' C31' 108.0(13) 2_655 3_665
C31' P31' C31' 103.4(14) . 3_665
C32' C31' C36' 120.0 . .
C32' C31' P31' 123.3(16) . 3_665
C36' C31' P31' 116.6(16) . 3_665
C32' C31' P31' 112.4(16) . .
C36' C31' P31' 127.5(16) . .
P31' C31' P31' 13.0(16) 3_665 .
C32' C31' P31' 118.1(15) . 2_655
C36' C31' P31' 121.7(15) . 2_655
P31' C31' P31' 5.2(9) 3_665 2_655
P31' C31' P31' 9.6(14) . 2_655
C31' C32' C33' 120.0 . .
C31' C32' H32' 120.0 . .
C33' C32' H32' 120.0 . .
C34' C33' C32' 120.0 . .
C34' C33' H33' 120.0 . .
C32' C33' H33' 120.0 . .
C35' C34' C33' 120.0 . .
C35' C34' H34' 120.0 . .
C33' C34' H34' 120.0 . .
C36' C35' C34' 120.0 . .
C36' C35' H35' 120.0 . .
C34' C35' H35' 120.0 . .
C35' C36' C31' 120.0 . .
C35' C36' H36' 120.0 . .
C31' C36' H36' 120.0 . .

loop_
_geom_bond_atom_site_label_1
_geom_bond_atom_site_label_2
_geom_bond_distance
_geom_bond_site_symmetry_2
Fe1 O3 1.98(2) 2
Fe1 O3 1.98(2) 3
Fe1 O3 1.98(2) .
Fe1 O2' 1.98(3) 3
Fe1 O2' 1.98(3) 2
Fe1 O2' 1.98(3) .
Fe1 O2 2.05(3) 3
Fe1 O2 2.05(3) 2
Fe1 O2 2.05(3) .
Fe1 O3' 2.08(3) .
Fe1 O3' 2.08(3) 2
Fe1 O3' 2.08(3) 3
C2 O2' 1.29(3) .
C2 O2 1.32(3) .
C2 C1' 1.34(3) .
C2 C1 1.39(3) .
C2 C3 1.567(19) .
C3 O3 1.27(2) .
C3 C4 1.33(3) .
C3 O3' 1.34(4) .
C3 C4' 1.41(4) .
Cl1 C1 1.66(4) .
C1 C6 1.48(4) .
Cl4 C4 1.77(3) .
C4 C5 1.42(4) .
O5 C5 1.22(4) .
C5 C6 1.54(4) .
O6 C6 1.19(3) .
Cl1' C1' 1.77(3) .
C1' C6' 1.41(4) .
Cl4' C4' 1.64(4) .
C4' C5' 1.49(5) .
O5' C5' 1.20(4) .
C5' C6' 1.55(4) .
O6' C6' 1.24(4) .
P11 C11 1.774(12) .
P11 C11 1.774(12) 2
P11 C11 1.774(12) 3
C11 C12 1.3900 .
C11 C16 1.3900 .
C12 C13 1.3900 .
C12 H12 0.9500 .
C13 C14 1.3900 .
C13 H13 0.9500 .
C14 C15 1.3900 .
C14 H14 0.9500 .
C15 C16 1.3900 .
C15 H15 0.9500 .
C16 H16 0.9500 .
P11' P11' 0.26(12) 3
P11' P11' 0.26(12) 2
P11' C11' 1.68(6) 3
P11' C11' 1.752(15) .
P11' C11' 1.92(7) 2
C11' C12' 1.3900 .
C11' C16' 1.3900 .
C11' P11' 1.68(6) 2
C11' P11' 1.92(7) 3
C12' C13' 1.3900 .
C12' H12' 0.9500 .
C13' C14' 1.3900 .
C13' H13' 0.9500 .
C14' C15' 1.3900 .
C14' H14' 0.9500 .
C15' C16' 1.3900 .
C15' H15' 0.9500 .
C16' H16' 0.9500 .
P21 P21 0.37(5) 3_455
P21 P21 0.37(5) 2_565
P21 C21 1.59(3) 3_455
P21 C21 1.753(15) .
P21 C21 1.93(3) 2_565
C21 C22 1.3900 .
C21 C26 1.3900 .
C21 P21 1.59(3) 2_565
C21 P21 1.93(3) 3_455
C22 C23 1.3900 .
C22 H22 0.9500 .
C23 C24 1.3900 .
C23 H23 0.9500 .
C24 C25 1.3900 .
C24 H24 0.9500 .
C25 C26 1.3900 .
C25 H25 0.9500 .
C26 H26 0.9500 .
P21' C21' 1.757(11) 3_455
P21' C21' 1.757(11) .
P21' C21' 1.757(11) 2_565
C21' C22' 1.3900 .
C21' C26' 1.3900 .
C22' C23' 1.3900 .
C22' H22' 0.9500 .
C23' C24' 1.3900 .
C23' H23' 0.9500 .
C24' C25' 1.3900 .
C24' H24' 0.9500 .
C25' C26' 1.3900 .
C25' H25' 0.9500 .
C26' H26' 0.9500 .
P31 P31 0.35(8) 2_655
P31 P31 0.35(8) 3_665
P31 C31 1.63(4) 2_655
P31 C31 1.752(15) .
P31 C31 1.95(5) 3_665
C31 C32 1.3900 .
C31 C36 1.3900 .
C31 P31 1.63(4) 3_665
C31 P31 1.95(5) 2_655
C32 C33 1.3900 .
C32 H32 0.9500 .
C33 C34 1.3900 .
C33 H33 0.9500 .
C34 C35 1.3900 .
C34 H34 0.9500 .
C35 C36 1.3900 .
C35 H35 0.9500 .
C36 H36 0.9500 .
P31' P31' 0.40(5) 2_655
P31' P31' 0.40(5) 3_665
P31' C31' 1.63(4) 2_655
P31' C31' 1.750(14) .
P31' C31' 2.00(3) 3_665
C31' C32' 1.3900 .
C31' C36' 1.3900 .
C31' P31' 1.63(4) 3_665
C31' P31' 2.00(3) 2_655
C32' C33' 1.3900 .
C32' H32' 0.9500 .
C33' C34' 1.3900 .
C33' H33' 0.9500 .
C34' C35' 1.3900 .
C34' H34' 0.9500 .
C35' C36' 1.3900 .
C35' H35' 0.9500 .
C36' H36' 0.9500 .
